data_1561410
loop_
_publ_author_name
'Yin, Wenlong'
'Iyer, Abishek K.'
'Li, Chao'
'Lin, Xinsong'
'Yao, Jiyong'
'Mar, Arthur'

_publ_section_title
;
 Noncentrosymmetric selenide Ba4Ga4GeSe12: Synthesis, structure, and
 optical properties
;
_journal_name_full 'Journal of Solid State Chemistry'
_journal_page_first 131
_journal_page_last 136
_journal_paper_doi 10.1016/j.jssc.2016.06.004
_journal_volume 241
_journal_year 2016
_chemical_formula_sum 'C11 H3 Cu N0 O5.5'
_chemical_formula_weight 286.67
_space_group_crystal_system trigonal
_space_group_IT_number 166
_space_group_name_Hall '-R 3 2"'
_space_group_name_H-M_alt 'R -3 m :H'
_atom_sites_solution_hydrogens geom
_audit_creation_method SHELXL-2014/6
_cell_angle_alpha 90
_cell_angle_beta 90
_cell_angle_gamma 120
_cell_formula_units_Z 18
_cell_length_a 18.5080(17)
_cell_length_b 18.5080(17)
_cell_length_c 38.802(4)
_cell_measurement_reflns_used 4495
_cell_measurement_temperature 293(2)
_cell_measurement_theta_max 43.758
_cell_measurement_theta_min 4.390
_cell_volume 11510.8(19)
_computing_cell_refinement 'Bruker XSCANS'
_computing_data_collection 'Bruker XSCANS'
_computing_data_reduction 'Bruker SHELXTL'
_computing_molecular_graphics 'Bruker SHELXTL'
_computing_publication_material 'Bruker SHELXTL'
_computing_structure_refinement 'SHELXL-2014/6 (Sheldrick, 2014)'
_computing_structure_solution 'Bruker SHELXTL'
_diffrn_ambient_temperature 293(2)
_diffrn_measured_fraction_theta_full 1.000
_diffrn_measured_fraction_theta_max 0.993
_diffrn_measurement_device_type 'Bruker P4'
_diffrn_measurement_method '\w scans'
_diffrn_radiation_type MoK\a
_diffrn_radiation_wavelength 0.71073
_diffrn_reflns_av_R_equivalents 0.2123
_diffrn_reflns_av_unetI/netI 0.0766
_diffrn_reflns_Laue_measured_fraction_full 1.000
_diffrn_reflns_Laue_measured_fraction_max 0.993
_diffrn_reflns_limit_h_max 22
_diffrn_reflns_limit_h_min -22
_diffrn_reflns_limit_k_max 22
_diffrn_reflns_limit_k_min -22
_diffrn_reflns_limit_l_max 47
_diffrn_reflns_limit_l_min -47
_diffrn_reflns_number 39937
_diffrn_reflns_point_group_measured_fraction_full 1.000
_diffrn_reflns_point_group_measured_fraction_max 0.993
_diffrn_reflns_theta_full 25.242
_diffrn_reflns_theta_max 26.138
_diffrn_reflns_theta_min 1.375
_exptl_absorpt_coefficient_mu 0.858
_exptl_crystal_colour blue
_exptl_crystal_density_diffrn 0.744
_exptl_crystal_description block
_exptl_crystal_F_000 2556
_exptl_crystal_size_max 0.220
_exptl_crystal_size_mid 0.200
_exptl_crystal_size_min 0.150
_refine_diff_density_max 0.521
_refine_diff_density_min -0.493
_refine_diff_density_rms 0.091
_refine_ls_extinction_coef .
_refine_ls_extinction_method none
_refine_ls_goodness_of_fit_ref 1.010
_refine_ls_hydrogen_treatment constr
_refine_ls_matrix_type full
_refine_ls_number_parameters 103
_refine_ls_number_reflns 2795
_refine_ls_number_restraints 0
_refine_ls_restrained_S_all 1.010
_refine_ls_R_factor_all 0.1082
_refine_ls_R_factor_gt 0.0613
_refine_ls_shift/su_max 0.000
_refine_ls_shift/su_mean 0.000
_refine_ls_structure_factor_coef Fsqd
_refine_ls_weighting_details 'w=1/[\s^2^(Fo^2^)+(0.0987P)^2^+37.2392P] where P=(Fo^2^+2Fc^2^)/3'
_refine_ls_weighting_scheme calc
_refine_ls_wR_factor_gt 0.1663
_refine_ls_wR_factor_ref 0.1927
_reflns_Friedel_coverage 0.000
_reflns_Friedel_fraction_full .
_reflns_Friedel_fraction_max .
_reflns_number_gt 1767
_reflns_number_total 2795
_reflns_threshold_expression 'I > 2\s(I)'
_cod_data_source_file JSSC-2016-241-152.cif
_cod_data_source_block 11_sq
_cod_original_cell_volume 11511(2)
_cod_original_formula_sum 'C11 H3 Cu N0 O5.50'
_cod_database_code 1561410
_shelx_space_group_comment
;
The symmetry employed for this shelxl refinement is uniquely defined
by the following loop, which should always be used as a source of
symmetry information in preference to the above space-group names.
They are only intended as comments.
;
_shelxl_version_number 2014/6

loop_
_space_group_symop_operation_xyz
'x, y, z'
'-y, x-y, z'
'-x+y, -x, z'
'y, x, -z'
'-x, -x+y, -z'
'x-y, -y, -z'
'x+2/3, y+1/3, z+1/3'
'-y+2/3, x-y+1/3, z+1/3'
'-x+y+2/3, -x+1/3, z+1/3'
'y+2/3, x+1/3, -z+1/3'
'-x+2/3, -x+y+1/3, -z+1/3'
'x-y+2/3, -y+1/3, -z+1/3'
'x+1/3, y+2/3, z+2/3'
'-y+1/3, x-y+2/3, z+2/3'
'-x+y+1/3, -x+2/3, z+2/3'
'y+1/3, x+2/3, -z+2/3'
'-x+1/3, -x+y+2/3, -z+2/3'
'x-y+1/3, -y+2/3, -z+2/3'
'-x, -y, -z'
'y, -x+y, -z'
'x-y, x, -z'
'-y, -x, z'
'x, x-y, z'
'-x+y, y, z'
'-x+2/3, -y+1/3, -z+1/3'
'y+2/3, -x+y+1/3, -z+1/3'
'x-y+2/3, x+1/3, -z+1/3'
'-y+2/3, -x+1/3, z+1/3'
'x+2/3, x-y+1/3, z+1/3'
'-x+y+2/3, y+1/3, z+1/3'
'-x+1/3, -y+2/3, -z+2/3'
'y+1/3, -x+y+2/3, -z+2/3'
'x-y+1/3, x+2/3, -z+2/3'
'-y+1/3, -x+2/3, z+2/3'
'x+1/3, x-y+2/3, z+2/3'
'-x+y+1/3, y+2/3, z+2/3'

loop_
_atom_site_label
_atom_site_type_symbol
_atom_site_fract_x
_atom_site_fract_y
_atom_site_fract_z
_atom_site_U_iso_or_equiv
_atom_site_adp_type
_atom_site_occupancy
_atom_site_site_symmetry_order
_atom_site_calc_flag
_atom_site_refinement_flags_posn
_atom_site_refinement_flags_adp
_atom_site_refinement_flags_occupancy
_atom_site_disorder_assembly
_atom_site_disorder_group
Cu1 Cu -0.28569(4) -0.14284(2) -0.13913(2) 0.0385(3) Uani 1 2 d S T P . .
O1C O -0.2107(13) -0.2393(13) -0.3808(5) 0.103(6) Uani 0.25 1 d . . P . .
C1B C -0.1829(7) -0.2723(9) -0.3219(3) 0.074(3) Uani 0.5 1 d . . P . .
O1 O -0.2234(2) -0.1852(2) -0.16388(9) 0.0613(10) Uani 1 1 d . . . . .
O1B O -0.2096(4) -0.1048(2) -0.09300(17) 0.101(2) Uani 1 2 d S T P . .
O2 O -0.3043(2) -0.2254(2) -0.21150(9) 0.0592(9) Uani 1 1 d . . . . .
C2C C -0.1970(9) -0.2984(10) -0.3569(3) 0.091(4) Uani 0.5 1 d . . P . .
C1 C -0.1822(3) -0.2361(3) -0.21147(13) 0.0489(11) Uani 1 1 d . . . . .
C2 C -0.2416(3) -0.2150(3) -0.19422(14) 0.0501(12) Uani 1 1 d . . . . .
C2B C -0.1544(3) -0.3089(6) -0.2988(2) 0.068(2) Uani 1 2 d S T P . .
C3 C -0.1972(3) -0.2654(3) -0.24478(14) 0.0610(14) Uani 1 1 d . . . . .
H3 H -0.2458 -0.2751 -0.2559 0.073 Uiso 1 1 calc R U . . .
C3B C -0.1103(2) -0.2206(4) -0.19469(19) 0.0526(17) Uani 1 2 d S T P . .
H3B H -0.1000 -0.2000 -0.1723 0.063 Uiso 1 2 calc R U P . .
C5 C -0.1403(3) -0.2807(5) -0.2619(2) 0.064(2) Uani 1 2 d S T P . .

loop_
_atom_site_aniso_label
_atom_site_aniso_U_11
_atom_site_aniso_U_22
_atom_site_aniso_U_33
_atom_site_aniso_U_23
_atom_site_aniso_U_13
_atom_site_aniso_U_12
Cu1 0.0260(4) 0.0438(4) 0.0398(5) -0.00065(15) -0.0013(3) 0.01302(18)
O1C 0.117(15) 0.148(18) 0.077(12) -0.018(12) -0.030(11) 0.091(15)
C1B 0.073(7) 0.111(10) 0.060(8) -0.029(7) -0.020(6) 0.063(7)
O1 0.0517(19) 0.092(3) 0.052(2) -0.018(2) -0.0091(16) 0.0450(19)
O1B 0.104(5) 0.112(4) 0.085(5) -0.028(2) -0.056(4) 0.052(2)
O2 0.0468(18) 0.083(2) 0.058(2) -0.0171(18) -0.0001(16) 0.0397(18)
C2C 0.093(9) 0.138(13) 0.070(9) -0.034(9) -0.029(7) 0.080(9)
C1 0.043(2) 0.063(3) 0.048(3) -0.011(2) -0.004(2) 0.032(2)
C2 0.036(2) 0.054(3) 0.059(3) -0.001(2) 0.002(2) 0.021(2)
C2B 0.061(3) 0.103(6) 0.056(5) -0.028(5) -0.014(2) 0.052(3)
C3 0.046(3) 0.080(4) 0.064(4) -0.018(3) -0.009(2) 0.036(3)
C3B 0.051(3) 0.059(4) 0.051(5) -0.003(3) -0.0013(17) 0.029(2)
C5 0.057(3) 0.093(6) 0.053(5) -0.022(4) -0.011(2) 0.047(3)

loop_
_atom_type_symbol
_atom_type_description
_atom_type_scat_dispersion_real
_atom_type_scat_dispersion_imag
_atom_type_scat_source
C C 0.0033 0.0016 'International Tables Vol C Tables 4.2.6.8 and 6.1.1.4'
H H 0.0000 0.0000 'International Tables Vol C Tables 4.2.6.8 and 6.1.1.4'
Cu Cu 0.3201 1.2651 'International Tables Vol C Tables 4.2.6.8 and 6.1.1.4'
N N 0.0061 0.0033 'International Tables Vol C Tables 4.2.6.8 and 6.1.1.4'
O O 0.0106 0.0060 'International Tables Vol C Tables 4.2.6.8 and 6.1.1.4'

loop_
_geom_angle_atom_site_label_1
_geom_angle_atom_site_label_2
_geom_angle_atom_site_label_3
_geom_angle
_geom_angle_site_symmetry_1
_geom_angle_site_symmetry_3
O1 Cu1 O1 88.9(2) 23 .
O1 Cu1 O2 90.43(17) 23 31_444
O1 Cu1 O2 169.07(14) . 31_444
O1 Cu1 O2 169.07(14) 23 17_444
O1 Cu1 O2 90.43(17) . 17_444
O2 Cu1 O2 88.1(2) 31_444 17_444
O1 Cu1 O1B 96.86(18) 23 .
O1 Cu1 O1B 96.86(17) . .
O2 Cu1 O1B 94.05(18) 31_444 .
O2 Cu1 O1B 94.05(18) 17_444 .
O1 Cu1 Cu1 84.04(10) 23 31_444
O1 Cu1 Cu1 84.04(10) . 31_444
O2 Cu1 Cu1 85.04(10) 31_444 31_444
O2 Cu1 Cu1 85.04(10) 17_444 31_444
O1B Cu1 Cu1 178.7(2) . 31_444
C2B C1B C2C 120.4(11) . .
C2B C1B C2C 53.8(8) . 12_444
C2C C1B C2C 90.0(12) . 12_444
C2B C1B C1B 51.1(6) . 24
C2C C1B C1B 90.8(7) . 24
C2C C1B C1B 90.7(6) 12_444 24
C2 O1 Cu1 123.5(3) . .
C2 O2 Cu1 122.0(3) . 31_444
C2B C2C C1B 119.5(12) 25_444 .
C2B C2C O1C 125.1(13) 25_444 .
C1B C2C O1C 113.5(14) . .
C2B C2C C1B 54.4(7) 25_444 12_444
C1B C2C C1B 90.0(12) . 12_444
O1C C2C C1B 140.1(13) . 12_444
C2B C2C C2C 49.7(6) 25_444 24
C1B C2C C2C 89.2(7) . 24
O1C C2C C2C 121.1(10) . 24
C1B C2C C2C 89.3(6) 12_444 24
C3 C1 C3B 120.6(5) . .
C3 C1 C2 119.6(4) . .
C3B C1 C2 119.6(5) . .
O2 C2 O1 125.3(4) . .
O2 C2 C1 117.4(4) . .
O1 C2 C1 117.2(4) . .
C2C C2B C2C 80.7(12) 25_444 12_444
C2C C2B C1B 71.8(9) 25_444 24
C2C C2B C1B 120.1(9) 12_444 24
C2C C2B C1B 120.1(9) 25_444 .
C2C C2B C1B 71.8(9) 12_444 .
C1B C2B C1B 77.8(11) 24 .
C2C C2B C5 120.3(8) 25_444 .
C2C C2B C5 120.3(8) 12_444 .
C1B C2B C5 119.6(7) 24 .
C1B C2B C5 119.6(7) . .
C1 C3 C5 120.4(5) . .
C1 C3 H3 119.8 . .
C5 C3 H3 119.8 . .
C1 C3B C1 119.2(7) . 24
C1 C3B H3B 120.4 . .
C1 C3B H3B 120.4 24 .
C3 C5 C3 118.7(7) . 24
C3 C5 C2B 120.6(3) . .
C3 C5 C2B 120.6(3) 24 .

loop_
_geom_bond_atom_site_label_1
_geom_bond_atom_site_label_2
_geom_bond_distance
_geom_bond_site_symmetry_2
Cu1 O1 1.941(3) 23
Cu1 O1 1.941(3) .
Cu1 O2 1.948(3) 31_444
Cu1 O2 1.948(3) 17_444
Cu1 O1B 2.166(6) .
Cu1 Cu1 2.6268(14) 31_444
O1C C2C 1.55(2) .
C1B C2B 1.376(14) .
C1B C2C 1.420(16) .
C1B C2C 1.61(2) 12_444
C1B C1B 1.73(2) 24
O1 C2 1.272(6) .
O2 C2 1.269(5) .
O2 Cu1 1.948(3) 31_444
C2C C2B 1.367(15) 25_444
C2C C1B 1.61(2) 12_444
C2C C2C 1.77(3) 24
C1 C3 1.376(7) .
C1 C3B 1.377(6) .
C1 C2 1.496(6) .
C2B C2C 1.367(15) 25_444
C2B C2C 1.367(15) 12_444
C2B C1B 1.376(14) 24
C2B C5 1.504(11) .
C3 C5 1.387(6) .
C3 H3 0.9300 .
C3B C1 1.377(6) 24
C3B H3B 0.9300 .
C5 C3 1.387(6) 24

loop_
_geom_torsion_atom_site_label_1
_geom_torsion_atom_site_label_2
_geom_torsion_atom_site_label_3
_geom_torsion_atom_site_label_4
_geom_torsion
_geom_torsion_site_symmetry_1
_geom_torsion_site_symmetry_2
_geom_torsion_site_symmetry_3
_geom_torsion_site_symmetry_4
C2B C1B C2C C2B -3(2) . . . 25_444
C2C C1B C2C C2B -49.4(17) 12_444 . . 25_444
C1B C1B C2C C2B 41.3(13) 24 . . 25_444
C2B C1B C2C O1C -167.8(13) . . . .
C2C C1B C2C O1C 145.4(11) 12_444 . . .
C1B C1B C2C O1C -123.9(13) 24 . . .
C2B C1B C2C C1B 45.4(15) . . . 12_444
C2C C1B C2C C1B -1.4(12) 12_444 . . 12_444
C1B C1B C2C C1B 89.3(6) 24 . . 12_444
C2B C1B C2C C2C -43.9(11) . . . 24
C2C C1B C2C C2C -90.7(6) 12_444 . . 24
C1B C1B C2C C2C -0.002(3) 24 . . 24
Cu1 O2 C2 O1 3.3(7) 31_444 . . .
Cu1 O2 C2 C1 -173.8(3) 31_444 . . .
Cu1 O1 C2 O2 -4.0(7) . . . .
Cu1 O1 C2 C1 173.1(3) . . . .
C3 C1 C2 O2 -0.1(7) . . . .
C3B C1 C2 O2 175.6(5) . . . .
C3 C1 C2 O1 -177.5(5) . . . .
C3B C1 C2 O1 -1.8(7) . . . .
C2C C1B C2B C2C 3(2) . . . 25_444
C2C C1B C2B C2C 67.2(13) 12_444 . . 25_444
C1B C1B C2B C2C -60.4(9) 24 . . 25_444
C2C C1B C2B C2C -64.5(13) . . . 12_444
C1B C1B C2B C2C -127.6(8) 24 . . 12_444
C2C C1B C2B C1B 63.1(16) . . . 24
C2C C1B C2B C1B 127.6(8) 12_444 . . 24
C2C C1B C2B C5 -179.6(11) . . . .
C2C C1B C2B C5 -115.1(9) 12_444 . . .
C1B C1B C2B C5 117.3(10) 24 . . .
C3B C1 C3 C5 0.6(10) . . . .
C2 C1 C3 C5 176.3(6) . . . .
C3 C1 C3B C1 -0.9(10) . . . 24
C2 C1 C3B C1 -176.6(4) . . . 24
C1 C3 C5 C3 -0.2(12) . . . 24
C1 C3 C5 C2B -177.1(7) . . . .
C2C C2B C5 C3 -140.2(10) 25_444 . . .
C2C C2B C5 C3 -43.1(13) 12_444 . . .
C1B C2B C5 C3 134.6(9) 24 . . .
C1B C2B C5 C3 42.1(13) . . . .
C2C C2B C5 C3 43.1(13) 25_444 . . 24
C2C C2B C5 C3 140.2(10) 12_444 . . 24
C1B C2B C5 C3 -42.1(13) 24 . . 24
C1B C2B C5 C3 -134.6(9) . . . 24
